data_9000901
loop_
_publ_author_name
'Cameron, M.'
'Sueno, S.'
'Papike, J. J.'
'Prewitt, C. T.'

_publ_section_title
;
 High temperature crystal chemistry of K and Na fluor-richterites
 K fluor-richterite  800C
;
_journal_name_full 'American Mineralogist'
_journal_page_first 924
_journal_page_last 943
_journal_volume 68
_journal_year 1983
_chemical_formula_sum 'Ca2 F2 K2 Mg5 Na2 O22 Si8'
_chemical_name_mineral Fluororichterite
_space_group_IT_number 12
_symmetry_space_group_name_Hall '-I 2y'
_symmetry_space_group_name_H-M 'I 1 2/m 1'
_cell_angle_alpha 90
_cell_angle_beta 105.85
_cell_angle_gamma 90
_cell_length_a 10.104
_cell_length_b 18.159
_cell_length_c 5.285
_cell_formula_units_Z 2
_cell_volume 932.817
_database_code_amcsd 0000920
_diffrn_ambient_temperature 1073.15
_exptl_crystal_density_diffrn 3.349
_cod_original_formula_sum 'Si8 Mg5 (Na2 Ca2) K2 O22 F2'
_cod_database_code 9000901

loop_
_space_group_symop_operation_xyz
x,y,z
1/2+x,1/2+y,1/2+z
x,-y,z
1/2+x,1/2-y,1/2+z
-x,y,-z
1/2-x,1/2+y,1/2-z
-x,-y,-z
1/2-x,1/2-y,1/2-z

loop_
_atom_site_aniso_label
_atom_site_aniso_U_11
_atom_site_aniso_U_22
_atom_site_aniso_U_33
_atom_site_aniso_U_12
_atom_site_aniso_U_13
_atom_site_aniso_U_23
Si1 0.01610 0.01600 0.01518 0.00148 0.00363 -0.00030
Si2 0.01648 0.01724 0.01449 0.00204 0.00330 0.00033
Mg1 0.02383 0.02143 0.01755 0.00000 0.00512 0.00000
Mg2 0.02385 0.02414 0.02245 0.00000 0.00409 0.00000
Mg3 0.02545 0.02015 0.01990 0.00000 0.00909 0.00000
Na 0.05146 0.02872 0.02965 0.00000 -0.00761 0.00000
Ca 0.05146 0.02872 0.02965 0.00000 -0.00761 0.00000
K 0.08972 0.07068 0.06445 0.00000 -0.02758 0.00000
O1 0.01823 0.02416 0.02156 0.00102 0.00531 -0.00202
O2 0.01757 0.02778 0.02110 0.00437 0.00275 -0.00224
F3 0.03351 0.03032 0.02779 0.00000 0.00129 0.00000
O4 0.03923 0.02290 0.03043 0.01270 0.00736 0.00305
O5 0.02551 0.03400 0.02119 0.00119 0.00529 0.01005
O6 0.02411 0.03316 0.02313 -0.00101 0.00811 -0.00994
O7 0.03066 0.01582 0.03668 0.00000 0.00530 0.00000

loop_
_atom_site_label
_atom_site_fract_x
_atom_site_fract_y
_atom_site_fract_z
Si1 0.27485 0.91572 0.97684
Si2 0.28475 0.82934 0.48051
Mg1 0.00000 0.90983 0.50000
Mg2 0.00000 0.81913 0.00000
Mg3 0.00000 0.00000 0.00000
Na 0.00000 0.72160 0.50000
Ca 0.00000 0.72160 0.50000
K 0.47474 0.00000 0.53345
O1 0.11082 0.91458 0.89098
O2 0.11926 0.83062 0.39263
F3 0.10138 0.00000 0.38842
O4 0.36135 0.75374 0.55912
O5 0.34204 0.87221 0.25110
O6 0.33865 0.88144 0.75141
O7 0.33146 0.00000 0.02643

loop_
_cod_related_entry_id
_cod_related_entry_database
_cod_related_entry_code
1 AMCSD 0000920
